data_7025050
loop_
_publ_author_name
'Patra, Ranjan'
'Bhowmik, Susovan'
'Ghosh, Sudip Kumar'
'Rath, Sankar Prasad'

_publ_section_title
;
 Effects of axial pyridine coordination on a saddle-distorted porphyrin
 macrocycle: stabilization of hexa-coordinated high-spin Fe(III) and
 air-stable low-spin iron(II) porphyrinates.
;
_journal_issue 25
_journal_name_full 'Dalton transactions (Cambridge, England : 2003)'
_journal_page_first 5795
_journal_page_last 5806
_journal_paper_doi 10.1039/b924742d
_journal_volume 39
_journal_year 2010
_chemical_formula_sum 'C48 H48 Fe N12 O8'
_chemical_formula_weight 976.83
_chemical_name_common Fe(tn-OEP)(4-CNpy)2
_chemical_name_systematic
;
?
;
_space_group_IT_number 14
_symmetry_cell_setting monoclinic
_symmetry_space_group_name_Hall '-P 2ybc'
_symmetry_space_group_name_H-M 'P 1 21/c 1'
_atom_sites_solution_hydrogens geom
_atom_sites_solution_primary direct
_atom_sites_solution_secondary difmap
_audit_creation_method SHELXL-97
_cell_angle_alpha 90.00
_cell_angle_beta 93.694(2)
_cell_angle_gamma 90.00
_cell_formula_units_Z 4
_cell_length_a 19.4563(17)
_cell_length_b 14.1225(12)
_cell_length_c 16.7267(14)
_cell_measurement_reflns_used 999
_cell_measurement_temperature 100(2)
_cell_measurement_theta_max 27.2
_cell_measurement_theta_min 2.4
_cell_volume 4586.5(7)
_computing_cell_refinement 'Bruker SAINT'
_computing_data_collection 'Bruker APEX'
_computing_data_reduction 'Bruker SAINT'
_computing_molecular_graphics 'SHELXL 5.1, XP (Sheldrick, 1994)'
_computing_publication_material 'SHELXS-97 (Sheldrick, 1990)'
_computing_structure_refinement 'SHELXL-97 (Sheldrick, 1997)'
_computing_structure_solution 'SHELXS-97 (Sheldrick, 1990)'
_diffrn_ambient_temperature 100(2)
_diffrn_measured_fraction_theta_full 0.998
_diffrn_measured_fraction_theta_max 0.998
_diffrn_measurement_device_type 'Bruker SMART APEX'
_diffrn_measurement_method \w
_diffrn_radiation_monochromator graphite
_diffrn_radiation_source 'fine-focus sealed tube'
_diffrn_radiation_type MoK\a
_diffrn_radiation_wavelength 0.71073
_diffrn_reflns_av_R_equivalents 0.0000
_diffrn_reflns_av_sigmaI/netI 0.0603
_diffrn_reflns_limit_h_max 23
_diffrn_reflns_limit_h_min -23
_diffrn_reflns_limit_k_max 17
_diffrn_reflns_limit_k_min 0
_diffrn_reflns_limit_l_max 20
_diffrn_reflns_limit_l_min 0
_diffrn_reflns_number 8767
_diffrn_reflns_theta_full 25.75
_diffrn_reflns_theta_max 25.75
_diffrn_reflns_theta_min 2.10
_diffrn_standards_number 0
_exptl_absorpt_coefficient_mu 0.398
_exptl_absorpt_correction_T_max 0.9842
_exptl_absorpt_correction_T_min 0.9688
_exptl_absorpt_correction_type multi-scan
_exptl_absorpt_process_details SADABS
_exptl_crystal_colour 'Dark green'
_exptl_crystal_density_diffrn 1.415
_exptl_crystal_density_method 'not measured'
_exptl_crystal_description Block
_exptl_crystal_F_000 2040
_exptl_crystal_size_max 0.08
_exptl_crystal_size_mid 0.06
_exptl_crystal_size_min 0.04
_refine_diff_density_max 0.596
_refine_diff_density_min -0.281
_refine_diff_density_rms 0.072
_refine_ls_extinction_method none
_refine_ls_goodness_of_fit_ref 1.021
_refine_ls_hydrogen_treatment constr
_refine_ls_matrix_type full
_refine_ls_number_parameters 630
_refine_ls_number_reflns 8767
_refine_ls_number_restraints 0
_refine_ls_restrained_S_all 1.021
_refine_ls_R_factor_all 0.0730
_refine_ls_R_factor_gt 0.0468
_refine_ls_shift/su_max 0.002
_refine_ls_shift/su_mean 0.000
_refine_ls_structure_factor_coef Fsqd
_refine_ls_weighting_details 'calc w=1/[\s^2^(Fo^2^)+(0.0562P)^2^+2.1677P] where P=(Fo^2^+2Fc^2^)/3'
_refine_ls_weighting_scheme calc
_refine_ls_wR_factor_gt 0.1065
_refine_ls_wR_factor_ref 0.1219
_reflns_number_gt 6303
_reflns_number_total 8767
_reflns_threshold_expression >2sigma(I)
_cod_data_source_file b924742d.txt
_cod_data_source_block 25junc
_cod_depositor_comments
;
The following automatic conversions were performed:

'_symmetry_cell_setting' value 'Monoclinic' changed to 'monoclinic'
according to /home/saulius/struct/CIF-dictionaries/cif_core.dic
dictionary named 'cif_core.dic' version 2.4.2 from 2011-04-26.

Automatic conversion script
Id: cif_fix_values 1891 2012-01-12 08:04:46Z andrius 
;
_cod_original_sg_symbol_H-M P21/c
_cod_database_code 7025050

loop_
_symmetry_equiv_pos_as_xyz
'x, y, z'
'-x, y+1/2, -z+1/2'
'-x, -y, -z'
'x, -y-1/2, z-1/2'

loop_
_atom_site_label
_atom_site_type_symbol
_atom_site_fract_x
_atom_site_fract_y
_atom_site_fract_z
_atom_site_U_iso_or_equiv
_atom_site_adp_type
_atom_site_occupancy
_atom_site_symmetry_multiplicity
_atom_site_calc_flag
_atom_site_refinement_flags
Fe1 Fe 0.262235(18) 0.52808(2) 1.02679(2) 0.01386(11) Uani 1 1 d .
O1 O 0.53191(9) 0.60021(13) 0.97599(11) 0.0227(4) Uani 1 1 d .
O2 O 0.51792(9) 0.69699(13) 1.07417(11) 0.0220(4) Uani 1 1 d .
O3 O 0.28670(10) 0.60095(14) 1.35275(11) 0.0263(5) Uani 1 1 d .
O4 O 0.26458(10) 0.45067(14) 1.34690(11) 0.0263(5) Uani 1 1 d .
O5 O 0.04504(11) 0.29522(14) 1.07316(12) 0.0332(5) Uani 1 1 d .
O6 O -0.00499(10) 0.39414(14) 0.98888(12) 0.0277(5) Uani 1 1 d .
O7 O 0.18283(10) 0.61102(14) 0.71715(11) 0.0266(5) Uani 1 1 d .
O8 O 0.27134(10) 0.52238(14) 0.69635(11) 0.0246(4) Uani 1 1 d .
N1 N 0.32176(10) 0.57349(14) 0.94281(12) 0.0144(5) Uani 1 1 d .
N2 N 0.33597(11) 0.55832(14) 1.11135(12) 0.0145(5) Uani 1 1 d .
N3 N 0.19878(11) 0.49506(15) 1.11044(12) 0.0152(5) Uani 1 1 d .
N4 N 0.19229(11) 0.48507(15) 0.94305(12) 0.0153(5) Uani 1 1 d .
N5 N 0.49704(11) 0.63648(15) 1.02506(13) 0.0163(5) Uani 1 1 d .
N6 N 0.27495(11) 0.52821(16) 1.31633(13) 0.0190(5) Uani 1 1 d .
N7 N 0.04498(12) 0.36536(16) 1.03036(13) 0.0211(5) Uani 1 1 d .
N8 N 0.23209(11) 0.56157(16) 0.74014(13) 0.0199(5) Uani 1 1 d .
N9 N 0.22435(11) 0.66085(15) 1.02769(12) 0.0154(5) Uani 1 1 d .
N10 N 0.12298(17) 1.01415(19) 1.03709(16) 0.0430(8) Uani 1 1 d .
N11 N 0.29849(11) 0.39457(15) 1.02576(12) 0.0158(5) Uani 1 1 d .
N12 N 0.37332(16) 0.02776(18) 1.02844(17) 0.0406(7) Uani 1 1 d .
C1 C 0.30026(13) 0.59409(18) 0.86432(15) 0.0156(5) Uani 1 1 d .
C2 C 0.34636(13) 0.66180(17) 0.82982(15) 0.0154(5) Uani 1 1 d .
C3 C 0.39816(13) 0.67861(18) 0.88726(15) 0.0160(6) Uani 1 1 d .
C4 C 0.38377(13) 0.61967(17) 0.95564(15) 0.0139(5) Uani 1 1 d .
C5 C 0.42443(13) 0.60727(17) 1.02674(15) 0.0143(5) Uani 1 1 d .
C6 C 0.40436(13) 0.57174(17) 1.09911(15) 0.0139(5) Uani 1 1 d .
C7 C 0.44731(13) 0.54714(17) 1.17095(15) 0.0152(6) Uani 1 1 d .
C8 C 0.40334(13) 0.52658(17) 1.22835(15) 0.0157(5) Uani 1 1 d .
C9 C 0.33402(13) 0.53747(17) 1.19184(15) 0.0147(5) Uani 1 1 d .
C10 C 0.27180(13) 0.53203(17) 1.22694(15) 0.0163(6) Uani 1 1 d .
C11 C 0.20626(13) 0.52053(17) 1.19010(15) 0.0157(5) Uani 1 1 d .
C12 C 0.14038(13) 0.51852(18) 1.22597(16) 0.0167(6) Uani 1 1 d .
C13 C 0.09399(14) 0.48209(18) 1.17007(16) 0.0183(6) Uani 1 1 d .
C14 C 0.13200(13) 0.46381(17) 1.09927(15) 0.0159(6) Uani 1 1 d .
C15 C 0.11020(13) 0.41877(18) 1.02825(16) 0.0173(6) Uani 1 1 d .
C16 C 0.14021(13) 0.42170(18) 0.95504(15) 0.0156(6) Uani 1 1 d .
C17 C 0.11840(13) 0.37354(18) 0.88111(16) 0.0175(6) Uani 1 1 d .
C18 C 0.15127(13) 0.41727(18) 0.82191(16) 0.0179(6) Uani 1 1 d .
C19 C 0.19754(13) 0.48687(18) 0.86147(15) 0.0166(6) Uani 1 1 d .
C20 C 0.24398(13) 0.54751(18) 0.82765(15) 0.0155(5) Uani 1 1 d .
C21 C 0.34063(14) 0.71010(19) 0.74940(15) 0.0189(6) Uani 1 1 d .
H21A H 0.3486 0.7788 0.7571 0.023 Uiso 1 1 calc R
H21B H 0.2933 0.7017 0.7251 0.023 Uiso 1 1 calc R
C22 C 0.39183(14) 0.6719(2) 0.69161(16) 0.0232(6) Uani 1 1 d .
H22A H 0.3875 0.7079 0.6415 0.035 Uiso 1 1 calc R
H22B H 0.3820 0.6049 0.6805 0.035 Uiso 1 1 calc R
H22C H 0.4388 0.6783 0.7159 0.035 Uiso 1 1 calc R
C23 C 0.45251(14) 0.75430(18) 0.88369(16) 0.0200(6) Uani 1 1 d .
H23A H 0.4510 0.7812 0.8290 0.024 Uiso 1 1 calc R
H23B H 0.4985 0.7255 0.8950 0.024 Uiso 1 1 calc R
C24 C 0.44230(15) 0.83404(19) 0.94410(17) 0.0251(7) Uani 1 1 d .
H24A H 0.4785 0.8817 0.9399 0.038 Uiso 1 1 calc R
H24B H 0.4448 0.8078 0.9985 0.038 Uiso 1 1 calc R
H24C H 0.3971 0.8634 0.9325 0.038 Uiso 1 1 calc R
C25 C 0.52441(13) 0.53224(18) 1.18014(16) 0.0168(6) Uani 1 1 d .
H25A H 0.5427 0.5341 1.1263 0.020 Uiso 1 1 calc R
H25B H 0.5334 0.4681 1.2023 0.020 Uiso 1 1 calc R
C26 C 0.56446(14) 0.6041(2) 1.23379(16) 0.0228(6) Uani 1 1 d .
H26A H 0.6135 0.5879 1.2370 0.034 Uiso 1 1 calc R
H26B H 0.5473 0.6027 1.2876 0.034 Uiso 1 1 calc R
H26C H 0.5581 0.6677 1.2111 0.034 Uiso 1 1 calc R
C27 C 0.42404(14) 0.47696(19) 1.30590(16) 0.0194(6) Uani 1 1 d .
H27A H 0.3952 0.4999 1.3486 0.023 Uiso 1 1 calc R
H27B H 0.4727 0.4915 1.3220 0.023 Uiso 1 1 calc R
C28 C 0.41500(15) 0.37002(19) 1.29594(17) 0.0238(6) Uani 1 1 d .
H28A H 0.4312 0.3381 1.3457 0.036 Uiso 1 1 calc R
H28B H 0.4418 0.3479 1.2520 0.036 Uiso 1 1 calc R
H28C H 0.3662 0.3554 1.2838 0.036 Uiso 1 1 calc R
C29 C 0.12243(15) 0.5643(2) 1.30343(16) 0.0252(6) Uani 1 1 d .
H29A H 0.1558 0.5438 1.3472 0.030 Uiso 1 1 calc R
H29B H 0.0759 0.5436 1.3169 0.030 Uiso 1 1 calc R
C30 C 0.12391(18) 0.6722(2) 1.29639(19) 0.0375(8) Uani 1 1 d .
H30A H 0.1102 0.7005 1.3465 0.056 Uiso 1 1 calc R
H30B H 0.0918 0.6923 1.2521 0.056 Uiso 1 1 calc R
H30C H 0.1706 0.6929 1.2861 0.056 Uiso 1 1 calc R
C31 C 0.01761(13) 0.4748(2) 1.17815(16) 0.0204(6) Uani 1 1 d .
H31A H -0.0055 0.4683 1.1240 0.024 Uiso 1 1 calc R
H31B H 0.0015 0.5347 1.2014 0.024 Uiso 1 1 calc R
C32 C -0.00495(15) 0.3927(2) 1.22969(18) 0.0299(7) Uani 1 1 d .
H32A H -0.0553 0.3912 1.2289 0.045 Uiso 1 1 calc R
H32B H 0.0142 0.4012 1.2849 0.045 Uiso 1 1 calc R
H32C H 0.0118 0.3330 1.2084 0.045 Uiso 1 1 calc R
C33 C 0.07638(15) 0.28405(19) 0.87157(17) 0.0236(6) Uani 1 1 d .
H33A H 0.0666 0.2708 0.8138 0.028 Uiso 1 1 calc R
H33B H 0.0319 0.2931 0.8961 0.028 Uiso 1 1 calc R
C34 C 0.11437(18) 0.1993(2) 0.9112(2) 0.0380(8) Uani 1 1 d .
H34A H 0.0843 0.1436 0.9081 0.057 Uiso 1 1 calc R
H34B H 0.1270 0.2140 0.9675 0.057 Uiso 1 1 calc R
H34C H 0.1561 0.1861 0.8834 0.057 Uiso 1 1 calc R
C35 C 0.14424(15) 0.3891(2) 0.73469(16) 0.0259(7) Uani 1 1 d .
H35A H 0.1518 0.4455 0.7013 0.031 Uiso 1 1 calc R
H35B H 0.0967 0.3663 0.7215 0.031 Uiso 1 1 calc R
C36 C 0.19480(18) 0.3122(3) 0.7142(2) 0.0426(9) Uani 1 1 d .
H36A H 0.1887 0.2974 0.6569 0.064 Uiso 1 1 calc R
H36B H 0.1864 0.2552 0.7455 0.064 Uiso 1 1 calc R
H36C H 0.2420 0.3344 0.7269 0.064 Uiso 1 1 calc R
C37 C 0.15607(14) 0.67731(19) 1.01709(16) 0.0205(6) Uani 1 1 d .
H37A H 0.1259 0.6249 1.0085 0.025 Uiso 1 1 calc R
C38 C 0.12820(15) 0.7672(2) 1.01825(17) 0.0235(6) Uani 1 1 d .
H38A H 0.0798 0.7762 1.0109 0.028 Uiso 1 1 calc R
C39 C 0.17201(15) 0.84403(19) 1.03025(16) 0.0211(6) Uani 1 1 d .
C40 C 0.24282(14) 0.82834(19) 1.03938(16) 0.0218(6) Uani 1 1 d .
H40A H 0.2742 0.8797 1.0462 0.026 Uiso 1 1 calc R
C41 C 0.26600(14) 0.73627(19) 1.03824(15) 0.0185(6) Uani 1 1 d .
H41A H 0.3142 0.7255 1.0453 0.022 Uiso 1 1 calc R
C42 C 0.14473(16) 0.9395(2) 1.03320(17) 0.0284(7) Uani 1 1 d .
C43 C 0.30929(14) 0.34524(18) 1.09372(16) 0.0186(6) Uani 1 1 d .
H43A H 0.3022 0.3761 1.1430 0.022 Uiso 1 1 calc R
C44 C 0.33030(14) 0.25118(19) 1.09582(17) 0.0212(6) Uani 1 1 d .
H44A H 0.3393 0.2195 1.1455 0.025 Uiso 1 1 calc R
C45 C 0.33777(14) 0.20453(18) 1.02416(17) 0.0203(6) Uani 1 1 d .
C46 C 0.32623(14) 0.2546(2) 0.95297(16) 0.0221(6) Uani 1 1 d .
H46A H 0.3305 0.2242 0.9028 0.026 Uiso 1 1 calc R
C47 C 0.30849(13) 0.34895(19) 0.95640(16) 0.0184(6) Uani 1 1 d .
H47A H 0.3030 0.3836 0.9077 0.022 Uiso 1 1 calc R
C48 C 0.35750(16) 0.1053(2) 1.02468(18) 0.0281(7) Uani 1 1 d .

loop_
_atom_site_aniso_label
_atom_site_aniso_U_11
_atom_site_aniso_U_22
_atom_site_aniso_U_33
_atom_site_aniso_U_23
_atom_site_aniso_U_13
_atom_site_aniso_U_12
Fe1 0.0132(2) 0.01477(19) 0.0136(2) -0.00009(15) 0.00089(14) -0.00087(15)
O1 0.0185(10) 0.0265(10) 0.0238(11) -0.0021(9) 0.0065(8) 0.0003(8)
O2 0.0228(11) 0.0205(10) 0.0222(11) -0.0034(8) -0.0029(8) -0.0039(8)
O3 0.0289(12) 0.0311(11) 0.0191(11) -0.0069(9) 0.0031(8) -0.0023(9)
O4 0.0260(11) 0.0311(11) 0.0217(11) 0.0085(9) 0.0019(8) -0.0010(9)
O5 0.0378(13) 0.0281(11) 0.0338(13) 0.0084(10) 0.0019(10) -0.0102(10)
O6 0.0156(10) 0.0377(12) 0.0294(12) 0.0010(9) -0.0015(9) -0.0010(9)
O7 0.0223(11) 0.0341(11) 0.0226(11) 0.0064(9) -0.0049(8) 0.0020(9)
O8 0.0222(11) 0.0342(11) 0.0179(10) -0.0045(9) 0.0043(8) -0.0007(9)
N1 0.0141(11) 0.0145(11) 0.0144(12) -0.0021(9) 0.0005(9) 0.0000(9)
N2 0.0152(11) 0.0135(10) 0.0149(11) -0.0008(9) 0.0018(9) -0.0003(9)
N3 0.0148(11) 0.0152(11) 0.0159(12) -0.0008(9) 0.0025(9) 0.0017(9)
N4 0.0121(11) 0.0181(11) 0.0156(12) -0.0004(9) -0.0001(9) -0.0007(9)
N5 0.0195(12) 0.0164(11) 0.0129(11) 0.0024(9) -0.0001(9) -0.0031(10)
N6 0.0134(12) 0.0265(13) 0.0171(12) 0.0036(10) 0.0008(9) 0.0019(10)
N7 0.0206(13) 0.0230(12) 0.0195(13) 0.0006(10) -0.0006(10) -0.0031(10)
N8 0.0164(12) 0.0281(13) 0.0151(12) 0.0021(10) 0.0010(10) -0.0078(10)
N9 0.0172(12) 0.0177(11) 0.0113(11) 0.0005(9) 0.0020(9) -0.0015(9)
N10 0.068(2) 0.0269(15) 0.0330(16) 0.0003(12) -0.0034(14) 0.0155(15)
N11 0.0154(12) 0.0193(11) 0.0127(11) -0.0007(9) 0.0010(9) -0.0059(9)
N12 0.055(2) 0.0242(15) 0.0425(18) -0.0034(12) 0.0020(14) 0.0080(13)
C1 0.0153(13) 0.0171(13) 0.0145(14) 0.0000(11) 0.0022(10) 0.0029(11)
C2 0.0170(14) 0.0139(12) 0.0154(14) -0.0012(10) 0.0030(11) 0.0032(11)
C3 0.0158(14) 0.0156(13) 0.0168(14) 0.0001(11) 0.0024(11) 0.0004(11)
C4 0.0152(13) 0.0131(12) 0.0138(13) -0.0016(10) 0.0045(10) 0.0003(10)
C5 0.0127(13) 0.0132(12) 0.0174(14) -0.0012(10) 0.0025(10) -0.0013(10)
C6 0.0148(13) 0.0116(12) 0.0151(14) -0.0028(10) 0.0004(10) 0.0003(10)
C7 0.0176(14) 0.0123(12) 0.0155(14) -0.0027(10) -0.0019(11) 0.0000(10)
C8 0.0190(14) 0.0115(12) 0.0162(14) -0.0010(10) -0.0005(11) -0.0009(11)
C9 0.0186(14) 0.0133(12) 0.0122(13) -0.0013(10) 0.0001(10) -0.0023(11)
C10 0.0196(14) 0.0154(13) 0.0138(13) 0.0009(11) 0.0009(10) 0.0007(11)
C11 0.0176(14) 0.0139(13) 0.0157(14) -0.0007(11) 0.0026(10) 0.0004(11)
C12 0.0156(13) 0.0171(13) 0.0178(14) 0.0042(11) 0.0048(11) 0.0014(11)
C13 0.0179(14) 0.0186(14) 0.0183(14) 0.0048(11) 0.0013(11) 0.0042(11)
C14 0.0143(13) 0.0150(13) 0.0182(14) 0.0057(11) 0.0004(10) 0.0005(11)
C15 0.0134(13) 0.0170(13) 0.0212(15) 0.0030(11) -0.0013(11) -0.0041(11)
C16 0.0135(13) 0.0157(13) 0.0175(14) 0.0013(11) 0.0004(10) 0.0026(11)
C17 0.0166(14) 0.0175(13) 0.0179(14) 0.0010(11) -0.0023(11) 0.0006(11)
C18 0.0167(14) 0.0190(14) 0.0179(14) -0.0037(11) -0.0004(11) 0.0004(11)
C19 0.0156(14) 0.0197(13) 0.0140(14) -0.0007(11) -0.0016(10) 0.0024(11)
C20 0.0133(13) 0.0208(13) 0.0125(13) -0.0012(11) 0.0002(10) 0.0016(11)
C21 0.0179(14) 0.0222(14) 0.0166(14) 0.0036(11) 0.0003(11) 0.0002(11)
C22 0.0219(15) 0.0307(16) 0.0172(15) 0.0080(12) 0.0028(11) -0.0002(12)
C23 0.0212(15) 0.0188(13) 0.0197(15) 0.0055(11) -0.0009(11) -0.0026(12)
C24 0.0295(17) 0.0191(14) 0.0260(16) 0.0027(12) -0.0046(13) -0.0056(12)
C25 0.0159(14) 0.0173(13) 0.0172(14) 0.0018(11) 0.0005(10) 0.0033(11)
C26 0.0184(15) 0.0260(15) 0.0235(16) -0.0010(12) -0.0013(12) -0.0020(12)
C27 0.0188(14) 0.0239(14) 0.0154(14) 0.0011(11) 0.0014(11) -0.0008(12)
C28 0.0241(16) 0.0235(15) 0.0236(16) 0.0071(12) 0.0005(12) 0.0007(12)
C29 0.0246(16) 0.0315(16) 0.0199(15) -0.0023(13) 0.0047(12) 0.0037(13)
C30 0.051(2) 0.0355(18) 0.0261(18) -0.0072(14) 0.0049(15) 0.0152(16)
C31 0.0162(14) 0.0279(15) 0.0173(14) 0.0038(12) 0.0026(11) 0.0018(12)
C32 0.0210(16) 0.0385(18) 0.0305(18) 0.0115(14) 0.0044(13) -0.0034(14)
C33 0.0278(16) 0.0222(14) 0.0204(15) -0.0025(12) 0.0003(12) -0.0058(12)
C34 0.053(2) 0.0227(16) 0.037(2) -0.0003(14) -0.0083(16) -0.0062(15)
C35 0.0274(16) 0.0326(16) 0.0178(15) -0.0065(12) 0.0021(12) -0.0082(13)
C36 0.040(2) 0.052(2) 0.036(2) -0.0217(17) 0.0085(16) 0.0008(17)
C37 0.0185(15) 0.0228(14) 0.0199(15) -0.0016(12) -0.0002(11) -0.0008(12)
C38 0.0188(15) 0.0272(15) 0.0242(16) 0.0024(12) -0.0008(12) 0.0048(12)
C39 0.0298(16) 0.0187(14) 0.0148(14) -0.0020(11) 0.0012(12) 0.0046(12)
C40 0.0257(16) 0.0215(14) 0.0180(15) 0.0006(12) 0.0013(12) -0.0032(12)
C41 0.0175(14) 0.0239(14) 0.0142(14) -0.0014(11) 0.0005(11) -0.0007(12)
C42 0.0369(18) 0.0266(16) 0.0211(16) -0.0008(13) -0.0028(13) 0.0023(14)
C43 0.0221(15) 0.0173(13) 0.0165(14) -0.0006(11) 0.0014(11) -0.0009(11)
C44 0.0235(15) 0.0191(14) 0.0211(15) 0.0009(12) 0.0010(12) 0.0028(12)
C45 0.0178(14) 0.0164(13) 0.0268(16) -0.0003(12) 0.0031(11) 0.0004(11)
C46 0.0185(15) 0.0273(15) 0.0205(15) -0.0054(12) 0.0013(11) 0.0005(12)
C47 0.0157(14) 0.0241(14) 0.0154(14) -0.0017(11) -0.0002(11) 0.0017(11)
C48 0.0322(17) 0.0256(16) 0.0265(17) -0.0028(13) 0.0024(13) 0.0043(14)

loop_
_atom_type_symbol
_atom_type_description
_atom_type_scat_dispersion_real
_atom_type_scat_dispersion_imag
_atom_type_scat_source
C C 0.0033 0.0016 'International Tables Vol C Tables 4.2.6.8 and 6.1.1.4'
H H 0.0000 0.0000 'International Tables Vol C Tables 4.2.6.8 and 6.1.1.4'
N N 0.0061 0.0033 'International Tables Vol C Tables 4.2.6.8 and 6.1.1.4'
O O 0.0106 0.0060 'International Tables Vol C Tables 4.2.6.8 and 6.1.1.4'
Fe Fe 0.3463 0.8444 'International Tables Vol C Tables 4.2.6.8 and 6.1.1.4'

loop_
_geom_angle_atom_site_label_1
_geom_angle_atom_site_label_2
_geom_angle_atom_site_label_3
_geom_angle
N3 Fe1 N1 174.48(8)
N3 Fe1 N4 89.79(9)
N1 Fe1 N4 90.24(9)
N3 Fe1 N2 90.12(9)
N1 Fe1 N2 90.39(9)
N4 Fe1 N2 174.39(8)
N3 Fe1 N11 91.16(9)
N1 Fe1 N11 94.35(9)
N4 Fe1 N11 86.10(8)
N2 Fe1 N11 88.29(8)
N3 Fe1 N9 88.21(9)
N1 Fe1 N9 86.27(8)
N4 Fe1 N9 93.18(9)
N2 Fe1 N9 92.42(8)
N11 Fe1 N9 179.06(9)
C4 N1 C1 104.9(2)
C4 N1 Fe1 126.06(16)
C1 N1 Fe1 125.84(17)
C6 N2 C9 105.2(2)
C6 N2 Fe1 125.71(17)
C9 N2 Fe1 125.58(17)
C14 N3 C11 104.8(2)
C14 N3 Fe1 127.36(17)
C11 N3 Fe1 126.13(17)
C19 N4 C16 105.0(2)
C19 N4 Fe1 127.12(17)
C16 N4 Fe1 125.03(17)
O1 N5 O2 124.6(2)
O1 N5 C5 118.3(2)
O2 N5 C5 117.1(2)
O3 N6 O4 125.3(2)
O3 N6 C10 117.9(2)
O4 N6 C10 116.8(2)
O5 N7 O6 124.8(2)
O5 N7 C15 117.3(2)
O6 N7 C15 117.9(2)
O8 N8 O7 125.1(2)
O8 N8 C20 117.9(2)
O7 N8 C20 117.1(2)
C41 N9 C37 117.5(2)
C41 N9 Fe1 121.40(18)
C37 N9 Fe1 121.13(17)
C43 N11 C47 117.2(2)
C43 N11 Fe1 121.07(17)
C47 N11 Fe1 121.56(17)
N1 C1 C20 120.2(2)
N1 C1 C2 111.0(2)
C20 C1 C2 128.7(2)
C3 C2 C1 106.3(2)
C3 C2 C21 123.9(2)
C1 C2 C21 129.8(2)
C2 C3 C4 106.4(2)
C2 C3 C23 125.6(2)
C4 C3 C23 127.4(2)
N1 C4 C5 121.1(2)
N1 C4 C3 111.1(2)
C5 C4 C3 127.8(2)
C6 C5 C4 127.7(2)
C6 C5 N5 116.2(2)
C4 C5 N5 116.1(2)
N2 C6 C5 120.6(2)
N2 C6 C7 110.7(2)
C5 C6 C7 128.7(2)
C8 C7 C6 106.2(2)
C8 C7 C25 124.4(2)
C6 C7 C25 128.9(2)
C7 C8 C9 106.9(2)
C7 C8 C27 124.2(2)
C9 C8 C27 126.9(2)
N2 C9 C10 120.4(2)
N2 C9 C8 110.4(2)
C10 C9 C8 129.1(2)
C9 C10 C11 128.5(2)
C9 C10 N6 116.6(2)
C11 C10 N6 114.7(2)
N3 C11 C10 119.7(2)
N3 C11 C12 110.7(2)
C10 C11 C12 129.0(2)
C13 C12 C11 106.8(2)
C13 C12 C29 125.0(2)
C11 C12 C29 127.3(2)
C12 C13 C14 106.1(2)
C12 C13 C31 125.5(2)
C14 C13 C31 128.0(2)
N3 C14 C15 119.8(2)
N3 C14 C13 110.9(2)
C15 C14 C13 129.2(2)
C14 C15 C16 128.1(2)
C14 C15 N7 115.4(2)
C16 C15 N7 116.5(2)
N4 C16 C15 120.2(2)
N4 C16 C17 111.0(2)
C15 C16 C17 128.3(2)
C18 C17 C16 106.4(2)
C18 C17 C33 125.5(2)
C16 C17 C33 127.6(2)
C17 C18 C19 106.3(2)
C17 C18 C35 124.5(2)
C19 C18 C35 129.0(2)
N4 C19 C20 120.4(2)
N4 C19 C18 110.7(2)
C20 C19 C18 128.8(2)
C1 C20 C19 128.9(2)
C1 C20 N8 116.3(2)
C19 C20 N8 114.9(2)
C2 C21 C22 113.0(2)
C3 C23 C24 111.9(2)
C7 C25 C26 115.5(2)
C8 C27 C28 110.1(2)
C12 C29 C30 110.8(2)
C13 C31 C32 115.1(2)
C17 C33 C34 111.4(2)
C18 C35 C36 112.8(2)
N9 C37 C38 122.7(3)
C37 C38 C39 118.9(3)
C38 C39 C40 119.0(2)
C38 C39 C42 120.6(3)
C40 C39 C42 120.3(3)
C41 C40 C39 118.1(3)
N9 C41 C40 123.7(3)
N10 C42 C39 178.6(3)
N11 C43 C44 123.3(2)
C45 C44 C43 118.7(3)
C44 C45 C46 118.7(2)
C44 C45 C48 119.8(2)
C46 C45 C48 121.6(3)
C47 C46 C45 118.9(2)
N11 C47 C46 123.1(2)
N12 C48 C45 177.2(3)

loop_
_geom_bond_atom_site_label_1
_geom_bond_atom_site_label_2
_geom_bond_distance
Fe1 N3 1.980(2)
Fe1 N1 1.984(2)
Fe1 N4 1.984(2)
Fe1 N2 1.995(2)
Fe1 N11 2.014(2)
Fe1 N9 2.015(2)
O1 N5 1.212(3)
O2 N5 1.236(3)
O3 N6 1.209(3)
O4 N6 1.231(3)
O5 N7 1.222(3)
O6 N7 1.227(3)
O7 N8 1.227(3)
O8 N8 1.224(3)
N1 C4 1.376(3)
N1 C1 1.383(3)
N2 C6 1.372(3)
N2 C9 1.381(3)
N3 C14 1.374(3)
N3 C11 1.379(3)
N4 C19 1.375(3)
N4 C16 1.376(3)
N5 C5 1.474(3)
N6 C10 1.493(3)
N7 C15 1.479(3)
N8 C20 1.481(3)
N9 C41 1.343(3)
N9 C37 1.349(3)
N10 C42 1.139(4)
N11 C43 1.338(3)
N11 C47 1.352(3)
N12 C48 1.138(4)
C1 C20 1.386(4)
C1 C2 1.456(4)
C2 C3 1.368(3)
C2 C21 1.506(3)
C3 C4 1.456(4)
C3 C23 1.507(4)
C4 C5 1.396(3)
C5 C6 1.389(4)
C6 C7 1.461(3)
C7 C8 1.358(4)
C7 C25 1.513(4)
C8 C9 1.452(4)
C8 C27 1.506(4)
C9 C10 1.381(4)
C10 C11 1.390(4)
C11 C12 1.450(4)
C12 C13 1.358(4)
C12 C29 1.509(4)
C13 C14 1.459(4)
C13 C31 1.504(4)
C14 C15 1.389(4)
C15 C16 1.391(4)
C16 C17 1.451(4)
C17 C18 1.361(4)
C17 C33 1.508(4)
C18 C19 1.462(4)
C18 C35 1.510(4)
C19 C20 1.391(4)
C21 C22 1.530(4)
C23 C24 1.534(4)
C25 C26 1.534(4)
C27 C28 1.528(4)
C29 C30 1.529(4)
C31 C32 1.526(4)
C33 C34 1.535(4)
C35 C36 1.519(4)
C37 C38 1.380(4)
C38 C39 1.387(4)
C39 C40 1.394(4)
C39 C42 1.451(4)
C40 C41 1.377(4)
C43 C44 1.390(4)
C44 C45 1.384(4)
C45 C46 1.390(4)
C45 C48 1.453(4)
C46 C47 1.379(4)
